data_1554606
loop_
_publ_author_name
'Zegke, Markus'
'Zhang, Xiaobin'
'Pidchenko, Ivan'
'Hlina, Johann A.'
'Lord, Rianne M.'
'Purkis, Jamie'
'Nichol, Gary S.'
'Magnani, Nicola'
'Schreckenbach, Georg'
'Vitova, Tonya'
'Love, Jason B.'
'Arnold, Polly L.'

_publ_section_title
;
 Differential uranyl(v) oxo-group bonding between the uranium and metal
 cations from groups 1, 2, 4, and 12; a high energy resolution X-ray
 absorption, computational, and synthetic study
;
_journal_issue 42
_journal_name_full 'Chemical Science'
_journal_page_first 9740
_journal_paper_doi 10.1039/C8SC05717F
_journal_volume 10
_journal_year 2019
_chemical_formula_sum 'C57 H57 Cl N11 O2 U Zn'
_chemical_formula_weight 1266.98
_space_group_crystal_system monoclinic
_space_group_IT_number 15
_space_group_name_Hall '-I 2ya'
_space_group_name_H-M_alt 'I 1 2/a 1'
_atom_sites_solution_hydrogens geom
_audit_creation_method SHELXL-2014/7
_audit_update_record
;
2018-12-07 deposited with the CCDC.	2019-08-27 downloaded from the CCDC.
;
_cell_angle_alpha 90
_cell_angle_beta 102.0775(13)
_cell_angle_gamma 90
_cell_formula_units_Z 8
_cell_length_a 28.7327(5)
_cell_length_b 22.9300(3)
_cell_length_c 24.8036(3)
_cell_measurement_reflns_used 36633
_cell_measurement_temperature 120(2)
_cell_measurement_theta_max 75.9250
_cell_measurement_theta_min 3.7100
_cell_volume 15979.9(4)
_computing_molecular_graphics MERCURY
_computing_publication_material ORTEP
_computing_structure_refinement 'SHELXL-2014/7 (Sheldrick, 2014)'
_computing_structure_solution Sir-2014
_diffrn_ambient_temperature 120(2)
_diffrn_detector_area_resol_mean 5.1574
_diffrn_measured_fraction_theta_full 1.000
_diffrn_measured_fraction_theta_max 0.995
_diffrn_measurement_device_type 'SuperNova, Dual, Cu at zero, Atlas'
_diffrn_measurement_method '\w scans'
_diffrn_radiation_type CuK\a
_diffrn_radiation_wavelength 1.54184
_diffrn_reflns_av_R_equivalents 0.0807
_diffrn_reflns_av_unetI/netI 0.0460
_diffrn_reflns_Laue_measured_fraction_full 1.000
_diffrn_reflns_Laue_measured_fraction_max 0.995
_diffrn_reflns_limit_h_max 36
_diffrn_reflns_limit_h_min -35
_diffrn_reflns_limit_k_max 28
_diffrn_reflns_limit_k_min -28
_diffrn_reflns_limit_l_max 24
_diffrn_reflns_limit_l_min -31
_diffrn_reflns_number 129575
_diffrn_reflns_point_group_measured_fraction_full 1.000
_diffrn_reflns_point_group_measured_fraction_max 0.995
_diffrn_reflns_theta_full 67.684
_diffrn_reflns_theta_max 76.294
_diffrn_reflns_theta_min 3.146
_diffrn_source 'sealed X-ray tube'
_exptl_absorpt_coefficient_mu 6.618
_exptl_absorpt_correction_T_max 0.955
_exptl_absorpt_correction_T_min 0.889
_exptl_absorpt_correction_type gaussian
_exptl_absorpt_process_details
;
CrysAlisPro, Agilent Technologies,
Version 1.171.37.35e (release 07-10-2014 CrysAlis171 .NET)
(compiled Oct  7 2014,17:20:27)
Numerical absorption correction based on gaussian integration over
			a multifaceted crystal model
Empirical absorption correction using spherical harmonics,
 implemented in SCALE3 ABSPACK scaling algorithm.
;
_exptl_crystal_colour yellow
_exptl_crystal_density_diffrn 1.053
_exptl_crystal_description plate
_exptl_crystal_F_000 5048
_exptl_crystal_size_max 0.1250
_exptl_crystal_size_mid 0.0842
_exptl_crystal_size_min 0.0477
_refine_diff_density_max 5.273
_refine_diff_density_min -3.704
_refine_diff_density_rms 0.251
_refine_ls_extinction_method none
_refine_ls_goodness_of_fit_ref 1.142
_refine_ls_hydrogen_treatment constr
_refine_ls_matrix_type full
_refine_ls_number_parameters 660
_refine_ls_number_reflns 16675
_refine_ls_number_restraints 12
_refine_ls_restrained_S_all 1.142
_refine_ls_R_factor_all 0.1055
_refine_ls_R_factor_gt 0.0983
_refine_ls_shift/su_max 0.000
_refine_ls_shift/su_mean 0.000
_refine_ls_structure_factor_coef Fsqd
_refine_ls_weighting_details 'w=1/[\s^2^(Fo^2^)+(0.0001P)^2^+1381.1740P] where P=(Fo^2^+2Fc^2^)/3'
_refine_ls_weighting_scheme calc
_refine_ls_wR_factor_gt 0.2329
_refine_ls_wR_factor_ref 0.2365
_reflns_Friedel_coverage 0.000
_reflns_number_gt 14839
_reflns_number_total 16675
_reflns_threshold_expression 'I > 2\s(I)'
_cod_data_source_file c8sc05717f2.cif
_cod_data_source_block po4055_refinalized_sq
_cod_original_cell_volume 15980.0(4)
_cod_original_sg_symbol_H-M 'I 2/a'
_cod_database_code 1554606
_shelx_shelxl_version_number 2014/7
_shelx_space_group_comment
;
The symmetry employed for this shelxl refinement is uniquely defined
by the following loop, which should always be used as a source of
symmetry information in preference to the above space-group names.
They are only intended as comments.
;

loop_
_space_group_symop_operation_xyz
'x, y, z'
'-x+1/2, y, -z'
'x+1/2, y+1/2, z+1/2'
'-x+1, y+1/2, -z+1/2'
'-x, -y, -z'
'x-1/2, -y, z'
'-x+1/2, -y+1/2, -z+1/2'
'x, -y+1/2, z+1/2'

loop_
_atom_site_label
_atom_site_type_symbol
_atom_site_fract_x
_atom_site_fract_y
_atom_site_fract_z
_atom_site_U_iso_or_equiv
_atom_site_adp_type
_atom_site_occupancy
_atom_site_site_symmetry_order
_atom_site_calc_flag
_atom_site_refinement_flags_posn
_atom_site_refinement_flags_adp
C1 C 0.0316(5) 0.2746(5) 0.1673(5) 0.027(3) Uani 1 1 d . .
C2 C 0.0029(5) 0.2884(6) 0.1151(5) 0.037(3) Uani 1 1 d . .
H2 H 0.0139 0.2986 0.0828 0.044 Uiso 1 1 calc R U
C3 C -0.0439(5) 0.2842(6) 0.1198(5) 0.037(3) Uani 1 1 d . .
H3 H -0.0712 0.2912 0.0915 0.045 Uiso 1 1 calc R U
C4 C -0.0437(5) 0.2677(5) 0.1745(5) 0.030(3) Uani 1 1 d . .
C5 C -0.0815(5) 0.2635(6) 0.2019(5) 0.031(3) Uani 1 1 d . .
H5 H -0.1134 0.2660 0.1816 0.038 Uiso 1 1 calc R U
C6 C -0.1149(4) 0.2509(5) 0.2798(5) 0.026(3) Uani 1 1 d . .
C7 C -0.1498(5) 0.2116(6) 0.2592(6) 0.037(3) Uani 1 1 d . .
H7 H -0.1476 0.1884 0.2282 0.044 Uiso 1 1 calc R U
C8 C -0.1895(5) 0.2058(6) 0.2847(6) 0.035(3) Uani 1 1 d . .
C9 C -0.2273(5) 0.1621(7) 0.2640(8) 0.051(4) Uani 1 1 d . .
H9A H -0.2310 0.1361 0.2942 0.076 Uiso 1 1 calc R U
H9B H -0.2183 0.1391 0.2344 0.076 Uiso 1 1 calc R U
H9C H -0.2575 0.1822 0.2497 0.076 Uiso 1 1 calc R U
C10 C -0.1923(5) 0.2417(7) 0.3291(6) 0.039(3) Uani 1 1 d . .
C11 C -0.2346(6) 0.2370(8) 0.3577(7) 0.052(4) Uani 1 1 d . .
H11A H -0.2634 0.2513 0.3328 0.078 Uiso 1 1 calc R U
H11B H -0.2282 0.2606 0.3914 0.078 Uiso 1 1 calc R U
H11C H -0.2390 0.1962 0.3671 0.078 Uiso 1 1 calc R U
C12 C -0.1566(5) 0.2816(6) 0.3495(6) 0.036(3) Uani 1 1 d . .
H12 H -0.1593 0.3052 0.3801 0.043 Uiso 1 1 calc R U
C13 C -0.1165(5) 0.2878(6) 0.3257(5) 0.028(3) Uani 1 1 d . .
C14 C -0.0830(5) 0.3714(6) 0.3701(5) 0.031(3) Uani 1 1 d . .
H14 H -0.1137 0.3828 0.3745 0.037 Uiso 1 1 calc R U
C15 C -0.0424(5) 0.4063(5) 0.3924(5) 0.028(3) Uani 1 1 d . .
C16 C -0.0379(5) 0.4592(5) 0.4203(4) 0.028(3) Uani 1 1 d . .
H16 H -0.0631 0.4812 0.4295 0.033 Uiso 1 1 calc R U
C17 C 0.0104(5) 0.4745(6) 0.4323(5) 0.029(3) Uani 1 1 d . .
H17 H 0.0239 0.5081 0.4520 0.035 Uiso 1 1 calc R U
C18 C 0.0348(5) 0.4318(5) 0.4104(5) 0.025(2) Uani 1 1 d . .
C19 C 0.0868(5) 0.4248(5) 0.4133(5) 0.027(3) Uani 1 1 d . .
C20 C 0.1139(5) 0.4822(6) 0.4348(5) 0.034(3) Uani 1 1 d . .
H20A H 0.1011 0.5147 0.4106 0.052 Uiso 1 1 calc R U
H20B H 0.1479 0.4775 0.4350 0.052 Uiso 1 1 calc R U
H20C H 0.1099 0.4903 0.4724 0.052 Uiso 1 1 calc R U
C21 C 0.0987(5) 0.4113(5) 0.3563(5) 0.027(3) Uani 1 1 d . .
H21A H 0.0723 0.3898 0.3336 0.041 Uiso 1 1 calc R U
H21B H 0.1277 0.3877 0.3615 0.041 Uiso 1 1 calc R U
H21C H 0.1037 0.4479 0.3379 0.041 Uiso 1 1 calc R U
C22 C 0.1065(4) 0.3757(5) 0.4541(5) 0.024(2) Uani 1 1 d . .
C23 C 0.1341(5) 0.3765(5) 0.5057(5) 0.027(3) Uani 1 1 d . .
H23 H 0.1484 0.4102 0.5245 0.032 Uiso 1 1 calc R U
C24 C 0.1380(5) 0.3194(6) 0.5266(5) 0.028(3) Uani 1 1 d . .
H24 H 0.1553 0.3075 0.5618 0.034 Uiso 1 1 calc R U
C25 C 0.1117(4) 0.2832(5) 0.4859(5) 0.023(2) Uani 1 1 d . .
C26 C 0.1052(5) 0.2222(5) 0.4864(5) 0.026(2) Uani 1 1 d . .
H26 H 0.1206 0.2000 0.5174 0.031 Uiso 1 1 calc R U
C27 C 0.0724(5) 0.1361(5) 0.4470(5) 0.027(3) Uani 1 1 d . .
C28 C 0.0698(5) 0.1049(5) 0.4947(5) 0.030(3) Uani 1 1 d . .
H28 H 0.0701 0.1258 0.5278 0.036 Uiso 1 1 calc R U
C29 C 0.0667(5) 0.0442(6) 0.4954(5) 0.032(3) Uani 1 1 d . .
C30 C 0.0649(7) 0.0134(6) 0.5497(6) 0.047(4) Uani 1 1 d . .
H30A H 0.0684 0.0422 0.5794 0.070 Uiso 1 1 calc R U
H30B H 0.0909 -0.0150 0.5583 0.070 Uiso 1 1 calc R U
H30C H 0.0344 -0.0068 0.5462 0.070 Uiso 1 1 calc R U
C31 C 0.0652(5) 0.0129(5) 0.4471(6) 0.033(3) Uani 1 1 d . .
C32 C 0.0630(7) -0.0525(6) 0.4459(6) 0.044(4) Uani 1 1 d . .
H32A H 0.0301 -0.0652 0.4433 0.066 Uiso 1 1 calc R U
H32B H 0.0830 -0.0681 0.4797 0.066 Uiso 1 1 calc R U
H32C H 0.0746 -0.0669 0.4139 0.066 Uiso 1 1 calc R U
C33 C 0.0653(6) 0.0445(5) 0.3981(5) 0.034(3) Uani 1 1 d . .
H33 H 0.0632 0.0234 0.3647 0.041 Uiso 1 1 calc R U
C34 C 0.0683(5) 0.1046(5) 0.3968(5) 0.026(3) Uani 1 1 d . U
C35 C 0.0993(5) 0.1137(6) 0.3189(5) 0.030(3) Uani 1 1 d . .
H35 H 0.1147 0.0775 0.3291 0.036 Uiso 1 1 calc R U
C36 C 0.1067(5) 0.1424(5) 0.2715(5) 0.027(3) Uani 1 1 d . .
C37 C 0.1373(5) 0.1286(5) 0.2354(5) 0.027(3) Uani 1 1 d . .
H37 H 0.1565 0.0947 0.2365 0.032 Uiso 1 1 calc R U
C38 C 0.1338(5) 0.1745(6) 0.1980(5) 0.027(3) Uani 1 1 d . .
H38 H 0.1503 0.1779 0.1687 0.033 Uiso 1 1 calc R U
C39 C 0.1009(5) 0.2154(6) 0.2119(5) 0.028(3) Uani 1 1 d . .
C40 C 0.0851(5) 0.2735(5) 0.1849(5) 0.026(3) Uani 1 1 d . .
C41 C 0.1013(5) 0.3228(5) 0.2273(5) 0.029(3) Uani 1 1 d . .
H41A H 0.0930 0.3607 0.2097 0.043 Uiso 1 1 calc R U
H41B H 0.1359 0.3206 0.2408 0.043 Uiso 1 1 calc R U
H41C H 0.0854 0.3183 0.2584 0.043 Uiso 1 1 calc R U
C42 C 0.1077(5) 0.2847(6) 0.1346(5) 0.034(3) Uani 1 1 d . .
H42A H 0.0954 0.2563 0.1056 0.050 Uiso 1 1 calc R U
H42B H 0.1423 0.2809 0.1456 0.050 Uiso 1 1 calc R U
H42C H 0.0996 0.3242 0.1206 0.050 Uiso 1 1 calc R U
C43 C -0.0665(5) 0.1524(6) 0.3673(6) 0.036(3) Uani 1 1 d . .
H43 H -0.0708 0.1292 0.3348 0.043 Uiso 1 1 calc R U
C44 C -0.0953(6) 0.1412(6) 0.4041(6) 0.039(3) Uani 1 1 d . .
H44 H -0.1195 0.1123 0.3967 0.047 Uiso 1 1 calc R U
C45 C -0.0877(6) 0.1734(7) 0.4520(6) 0.042(4) Uani 1 1 d . .
H45 H -0.1059 0.1655 0.4790 0.051 Uiso 1 1 calc R U
C46 C -0.0530(5) 0.2180(7) 0.4613(5) 0.038(3) Uani 1 1 d . .
H46 H -0.0480 0.2414 0.4936 0.046 Uiso 1 1 calc R U
C47 C -0.0266(5) 0.2263(6) 0.4211(5) 0.031(3) Uani 1 1 d . .
H47 H -0.0030 0.2559 0.4267 0.037 Uiso 1 1 calc R U
C48 C -0.0533(5) 0.1265(6) 0.0868(5) 0.031(3) Uani 1 1 d . .
H48 H -0.0862 0.1254 0.0876 0.038 Uiso 1 1 calc R U
C49 C -0.0398(6) 0.1380(6) 0.0374(5) 0.036(3) Uani 1 1 d . .
H49 H -0.0629 0.1449 0.0046 0.043 Uiso 1 1 calc R U
C50 C 0.0085(6) 0.1390(6) 0.0371(6) 0.039(3) Uani 1 1 d . .
H50 H 0.0191 0.1454 0.0038 0.047 Uiso 1 1 calc R U
C51 C 0.0409(6) 0.1306(6) 0.0864(5) 0.037(3) Uani 1 1 d . .
H51 H 0.0741 0.1321 0.0872 0.044 Uiso 1 1 calc R U
C52 C 0.0253(5) 0.1199(6) 0.1342(5) 0.035(3) Uani 1 1 d . .
H52 H 0.0477 0.1147 0.1679 0.042 Uiso 1 1 calc R U
C53 C -0.0316(6) 0.0000(6) 0.2816(6) 0.043(4) Uani 1 1 d . .
H53 H -0.0538 0.0250 0.2937 0.051 Uiso 1 1 calc R U
C54 C -0.0199(7) -0.0502(7) 0.3103(6) 0.049(4) Uani 1 1 d . U
H54 H -0.0315 -0.0592 0.3425 0.059 Uiso 1 1 calc R U
C55 C 0.0114(8) -0.0895(6) 0.2884(6) 0.054(5) Uani 1 1 d . .
H55 H 0.0193 -0.1270 0.3039 0.065 Uiso 1 1 calc R U
C56 C 0.0290(7) -0.0699(8) 0.2446(6) 0.053(4) Uani 1 1 d . .
H56 H 0.0520 -0.0927 0.2316 0.063 Uiso 1 1 calc R U
C57 C 0.0145(5) -0.0189(7) 0.2192(5) 0.038(3) Uani 1 1 d . .
H57 H 0.0253 -0.0086 0.1868 0.045 Uiso 1 1 calc R U
N1 N 0.0032(4) 0.2633(5) 0.2030(4) 0.025(2) Uani 1 1 d . .
N2 N -0.0730(4) 0.2561(5) 0.2557(4) 0.028(2) Uani 1 1 d . .
N3 N -0.0775(4) 0.3244(4) 0.3441(4) 0.0217(14) Uani 1 1 d . .
N4 N 0.0026(4) 0.3915(5) 0.3869(4) 0.029(2) Uani 1 1 d . .
H4 H 0.0096 0.3598 0.3701 0.035 Uiso 1 1 calc R U
N5 N 0.0917(4) 0.3198(4) 0.4429(4) 0.024(2) Uani 1 1 d . .
H5A H 0.0722 0.3085 0.4125 0.029 Uiso 1 1 calc R U
N6 N 0.0787(4) 0.1969(4) 0.4452(4) 0.0217(14) Uani 1 1 d . .
N7 N 0.0722(4) 0.1354(4) 0.3489(4) 0.025(2) Uani 1 1 d . .
N8 N 0.0834(4) 0.1953(4) 0.2559(4) 0.027(2) Uani 1 1 d . .
N9 N -0.0328(4) 0.1939(5) 0.3742(4) 0.031(2) Uani 1 1 d . .
N10 N -0.0210(4) 0.1170(4) 0.1335(4) 0.031(2) Uani 1 1 d . .
N11 N -0.0148(4) 0.0174(4) 0.2384(4) 0.030(2) Uani 1 1 d . .
O1 O 0.0378(3) 0.2842(4) 0.3354(3) 0.0286(18) Uani 1 1 d . .
O2 O -0.0163(3) 0.1483(4) 0.2611(4) 0.0289(19) Uani 1 1 d . .
Cl1 Cl -0.12102(13) 0.08162(17) 0.18938(15) 0.0420(8) Uani 1 1 d . .
Zn1 Zn -0.04267(6) 0.09518(7) 0.20417(7) 0.0279(4) Uani 1 1 d . .
U1 U 0.01311(2) 0.21725(2) 0.29647(2) 0.02324(12) Uani 1 1 d . .

loop_
_atom_site_aniso_label
_atom_site_aniso_U_11
_atom_site_aniso_U_22
_atom_site_aniso_U_33
_atom_site_aniso_U_23
_atom_site_aniso_U_13
_atom_site_aniso_U_12
C1 0.052(8) 0.014(5) 0.020(5) -0.004(4) 0.017(5) 0.002(5)
C2 0.059(9) 0.041(8) 0.010(5) 0.001(5) 0.007(5) 0.006(7)
C3 0.050(8) 0.037(7) 0.022(6) -0.015(6) 0.001(6) 0.009(7)
C4 0.045(8) 0.024(6) 0.026(6) 0.005(5) 0.017(6) 0.002(5)
C5 0.037(7) 0.035(7) 0.025(6) 0.004(5) 0.010(5) 0.004(6)
C6 0.031(6) 0.026(6) 0.024(6) -0.004(5) 0.011(5) 0.008(5)
C7 0.043(8) 0.020(6) 0.045(8) 0.001(6) 0.002(6) -0.001(5)
C8 0.035(7) 0.028(7) 0.044(8) 0.000(6) 0.009(6) -0.007(5)
C9 0.031(8) 0.047(9) 0.067(11) 0.009(8) -0.007(7) -0.004(7)
C10 0.025(6) 0.059(9) 0.035(7) 0.003(7) 0.011(5) 0.003(6)
C11 0.048(9) 0.060(11) 0.056(10) -0.010(8) 0.028(8) 0.003(8)
C12 0.039(7) 0.035(7) 0.034(7) -0.011(6) 0.012(6) 0.002(6)
C13 0.039(7) 0.025(6) 0.021(6) -0.003(5) 0.006(5) 0.002(5)
C14 0.036(7) 0.032(7) 0.024(6) 0.006(5) 0.006(5) 0.002(5)
C15 0.042(7) 0.024(6) 0.017(5) 0.012(5) 0.006(5) 0.002(5)
C16 0.050(8) 0.030(6) 0.006(5) 0.000(4) 0.012(5) 0.008(6)
C17 0.050(8) 0.025(6) 0.012(5) -0.001(4) 0.007(5) 0.001(5)
C18 0.038(7) 0.022(6) 0.014(5) 0.004(4) 0.004(5) -0.004(5)
C19 0.043(7) 0.023(6) 0.015(5) -0.002(4) 0.007(5) -0.004(5)
C20 0.050(8) 0.032(7) 0.016(6) -0.004(5) -0.008(5) 0.002(6)
C21 0.046(7) 0.027(6) 0.014(5) 0.006(4) 0.015(5) -0.003(5)
C22 0.029(6) 0.022(6) 0.022(6) 0.004(5) 0.007(5) 0.000(5)
C23 0.033(6) 0.019(6) 0.026(6) 0.003(5) 0.003(5) -0.007(5)
C24 0.034(7) 0.031(7) 0.019(6) 0.003(5) 0.006(5) -0.002(5)
C25 0.029(6) 0.022(6) 0.020(5) 0.008(5) 0.009(4) 0.002(5)
C26 0.041(7) 0.021(6) 0.015(5) 0.009(4) 0.003(5) -0.002(5)
C27 0.050(8) 0.014(5) 0.019(6) 0.001(4) 0.010(5) -0.002(5)
C28 0.046(8) 0.023(6) 0.024(6) 0.008(5) 0.011(5) 0.001(5)
C29 0.045(8) 0.027(7) 0.026(6) 0.007(5) 0.012(6) -0.001(6)
C30 0.092(13) 0.029(7) 0.022(6) 0.013(6) 0.017(7) -0.007(8)
C31 0.054(8) 0.014(6) 0.035(7) 0.003(5) 0.019(6) 0.000(5)
C32 0.078(11) 0.019(6) 0.038(8) 0.008(6) 0.017(8) 0.011(7)
C33 0.064(9) 0.017(6) 0.024(6) -0.001(5) 0.014(6) 0.003(6)
C34 0.043(6) 0.019(5) 0.015(5) -0.011(4) 0.001(4) 0.004(4)
C35 0.050(8) 0.022(6) 0.017(5) -0.002(5) 0.005(5) 0.000(5)
C36 0.047(7) 0.025(6) 0.014(5) -0.006(4) 0.016(5) 0.006(5)
C37 0.041(7) 0.021(6) 0.024(6) -0.005(5) 0.019(5) 0.003(5)
C38 0.036(7) 0.032(7) 0.018(5) -0.008(5) 0.014(5) 0.003(5)
C39 0.043(7) 0.025(6) 0.016(5) -0.014(5) 0.009(5) -0.005(5)
C40 0.053(8) 0.010(5) 0.018(5) -0.006(4) 0.016(5) -0.005(5)
C41 0.053(8) 0.020(6) 0.016(5) 0.000(4) 0.016(5) -0.005(5)
C42 0.045(8) 0.034(7) 0.023(6) -0.001(5) 0.010(5) -0.001(6)
C43 0.041(8) 0.028(7) 0.040(8) -0.008(6) 0.013(6) -0.002(6)
C44 0.052(9) 0.031(7) 0.039(8) 0.009(6) 0.022(7) 0.000(6)
C45 0.062(10) 0.041(8) 0.031(7) 0.019(6) 0.026(7) 0.007(7)
C46 0.053(9) 0.045(8) 0.020(6) 0.004(6) 0.014(6) 0.012(7)
C47 0.036(7) 0.031(7) 0.025(6) -0.002(5) 0.007(5) 0.004(5)
C48 0.042(8) 0.025(6) 0.028(6) -0.009(5) 0.011(6) -0.005(5)
C49 0.054(9) 0.032(7) 0.021(6) -0.004(5) 0.008(6) 0.000(6)
C50 0.070(10) 0.023(6) 0.031(7) 0.000(5) 0.027(7) -0.002(6)
C51 0.058(9) 0.032(7) 0.026(6) -0.013(5) 0.022(6) -0.004(6)
C52 0.049(8) 0.037(7) 0.022(6) -0.003(5) 0.013(6) -0.014(6)
C53 0.081(11) 0.031(7) 0.027(7) -0.004(6) 0.037(7) -0.006(7)
C54 0.074(8) 0.048(7) 0.028(6) 0.007(5) 0.017(6) -0.022(6)
C55 0.118(16) 0.012(6) 0.031(8) -0.004(5) 0.011(9) -0.019(8)
C56 0.077(12) 0.056(10) 0.033(8) 0.013(7) 0.028(8) 0.004(9)
C57 0.049(8) 0.052(9) 0.011(5) 0.002(5) 0.005(5) 0.021(7)
N1 0.037(6) 0.030(5) 0.011(4) -0.007(4) 0.008(4) 0.005(4)
N2 0.032(6) 0.038(6) 0.015(5) -0.008(4) 0.010(4) -0.007(5)
N3 0.039(4) 0.019(3) 0.011(3) -0.005(2) 0.015(3) -0.002(3)
N4 0.042(6) 0.021(5) 0.025(5) -0.001(4) 0.010(5) 0.001(4)
N5 0.036(6) 0.023(5) 0.015(4) 0.004(4) 0.010(4) 0.004(4)
N6 0.039(4) 0.019(3) 0.011(3) -0.005(2) 0.015(3) -0.002(3)
N7 0.041(6) 0.026(5) 0.011(4) -0.003(4) 0.009(4) -0.006(4)
N8 0.036(6) 0.017(5) 0.027(5) -0.002(4) 0.008(4) -0.001(4)
N9 0.049(7) 0.022(5) 0.020(5) 0.000(4) 0.004(5) 0.010(5)
N10 0.052(7) 0.019(5) 0.024(5) -0.006(4) 0.013(5) -0.008(5)
N11 0.062(7) 0.011(4) 0.021(5) -0.002(4) 0.019(5) -0.002(4)
O1 0.034(5) 0.035(5) 0.019(4) 0.010(4) 0.011(3) 0.000(4)
O2 0.036(5) 0.020(4) 0.031(5) -0.004(4) 0.010(4) 0.001(4)
Cl1 0.0414(18) 0.048(2) 0.0402(18) -0.0157(15) 0.0170(14) -0.0092(15)
Zn1 0.0392(9) 0.0263(8) 0.0214(8) -0.0089(6) 0.0136(7) -0.0068(7)
U1 0.0346(2) 0.02032(19) 0.01530(18) -0.00455(15) 0.00645(14) -0.00098(16)

loop_
_atom_type_symbol
_atom_type_description
_atom_type_scat_dispersion_real
_atom_type_scat_dispersion_imag
_atom_type_scat_source
C C 0.0181 0.0091 'International Tables Vol C Tables 4.2.6.8 and 6.1.1.4'
H H 0.0000 0.0000 'International Tables Vol C Tables 4.2.6.8 and 6.1.1.4'
Cl Cl 0.3639 0.7018 'International Tables Vol C Tables 4.2.6.8 and 6.1.1.4'
N N 0.0311 0.0180 'International Tables Vol C Tables 4.2.6.8 and 6.1.1.4'
O O 0.0492 0.0322 'International Tables Vol C Tables 4.2.6.8 and 6.1.1.4'
U U -4.3638 13.4090 'International Tables Vol C Tables 4.2.6.8 and 6.1.1.4'
Zn Zn -1.5491 0.6778 'International Tables Vol C Tables 4.2.6.8 and 6.1.1.4'

loop_
_geom_angle_atom_site_label_1
_geom_angle_atom_site_label_2
_geom_angle_atom_site_label_3
_geom_angle
N1 C1 C2 108.9(12)
N1 C1 C40 121.7(11)
C2 C1 C40 129.3(11)
C3 C2 C1 107.4(12)
C3 C2 H2 126.3
C1 C2 H2 126.3
C2 C3 C4 107.1(12)
C2 C3 H3 126.5
C4 C3 H3 126.5
N1 C4 C5 121.0(11)
N1 C4 C3 108.6(12)
C5 C4 C3 129.8(13)
N2 C5 C4 120.2(13)
N2 C5 H5 119.9
C4 C5 H5 119.9
C7 C6 C13 123.1(12)
C7 C6 N2 120.5(11)
C13 C6 N2 116.4(11)
C6 C7 C8 119.4(13)
C6 C7 H7 120.3
C8 C7 H7 120.3
C10 C8 C7 118.8(13)
C10 C8 C9 120.8(14)
C7 C8 C9 120.3(14)
C8 C9 H9A 109.5
C8 C9 H9B 109.5
H9A C9 H9B 109.5
C8 C9 H9C 109.5
H9A C9 H9C 109.5
H9B C9 H9C 109.5
C12 C10 C8 121.1(12)
C12 C10 C11 118.3(14)
C8 C10 C11 120.6(14)
C10 C11 H11A 109.5
C10 C11 H11B 109.5
H11A C11 H11B 109.5
C10 C11 H11C 109.5
H11A C11 H11C 109.5
H11B C11 H11C 109.5
C10 C12 C13 121.5(12)
C10 C12 H12 119.3
C13 C12 H12 119.3
N3 C13 C12 126.5(11)
N3 C13 C6 117.4(11)
C12 C13 C6 116.1(12)
N3 C14 C15 119.3(13)
N3 C14 H14 120.3
C15 C14 H14 120.3
N4 C15 C16 106.0(12)
N4 C15 C14 122.2(12)
C16 C15 C14 131.8(13)
C15 C16 C17 108.1(11)
C15 C16 H16 126.0
C17 C16 H16 126.0
C18 C17 C16 107.4(11)
C18 C17 H17 126.3
C16 C17 H17 126.3
N4 C18 C17 107.3(12)
N4 C18 C19 122.5(11)
C17 C18 C19 130.0(12)
C18 C19 C22 109.7(10)
C18 C19 C21 112.7(10)
C22 C19 C21 109.3(10)
C18 C19 C20 110.5(11)
C22 C19 C20 107.7(10)
C21 C19 C20 106.8(10)
C19 C20 H20A 109.5
C19 C20 H20B 109.5
H20A C20 H20B 109.5
C19 C20 H20C 109.5
H20A C20 H20C 109.5
H20B C20 H20C 109.5
C19 C21 H21A 109.5
C19 C21 H21B 109.5
H21A C21 H21B 109.5
C19 C21 H21C 109.5
H21A C21 H21C 109.5
H21B C21 H21C 109.5
C23 C22 N5 107.6(10)
C23 C22 C19 132.1(11)
N5 C22 C19 120.0(10)
C22 C23 C24 108.7(11)
C22 C23 H23 125.7
C24 C23 H23 125.7
C25 C24 C23 107.3(11)
C25 C24 H24 126.4
C23 C24 H24 126.4
N5 C25 C24 105.7(11)
N5 C25 C26 125.0(11)
C24 C25 C26 129.3(11)
N6 C26 C25 120.1(10)
N6 C26 H26 120.0
C25 C26 H26 120.0
C28 C27 N6 124.3(11)
C28 C27 C34 118.0(11)
N6 C27 C34 117.7(10)
C29 C28 C27 122.5(12)
C29 C28 H28 118.8
C27 C28 H28 118.8
C31 C29 C28 119.7(12)
C31 C29 C30 121.2(12)
C28 C29 C30 119.1(12)
C29 C30 H30A 109.5
C29 C30 H30B 109.5
H30A C30 H30B 109.5
C29 C30 H30C 109.5
H30A C30 H30C 109.5
H30B C30 H30C 109.5
C29 C31 C33 118.1(11)
C29 C31 C32 121.9(12)
C33 C31 C32 120.1(12)
C31 C32 H32A 109.5
C31 C32 H32B 109.5
H32A C32 H32B 109.5
C31 C32 H32C 109.5
H32A C32 H32C 109.5
H32B C32 H32C 109.5
C34 C33 C31 122.8(12)
C34 C33 H33 118.6
C31 C33 H33 118.6
C33 C34 N7 122.4(10)
C33 C34 C27 118.7(11)
N7 C34 C27 118.5(10)
N7 C35 C36 121.5(12)
N7 C35 H35 119.3
C36 C35 H35 119.3
C35 C36 N8 119.3(11)
C35 C36 C37 130.6(12)
N8 C36 C37 110.0(10)
C38 C37 C36 106.5(11)
C38 C37 H37 126.7
C36 C37 H37 126.7
C37 C38 C39 107.2(10)
C37 C38 H38 126.4
C39 C38 H38 126.4
N8 C39 C38 110.1(11)
N8 C39 C40 121.3(11)
C38 C39 C40 128.6(11)
C1 C40 C39 109.6(10)
C1 C40 C42 109.7(10)
C39 C40 C42 111.5(10)
C1 C40 C41 109.2(10)
C39 C40 C41 108.8(10)
C42 C40 C41 108.0(10)
C40 C41 H41A 109.5
C40 C41 H41B 109.5
H41A C41 H41B 109.5
C40 C41 H41C 109.5
H41A C41 H41C 109.5
H41B C41 H41C 109.5
C40 C42 H42A 109.5
C40 C42 H42B 109.5
H42A C42 H42B 109.5
C40 C42 H42C 109.5
H42A C42 H42C 109.5
H42B C42 H42C 109.5
N9 C43 C44 124.3(13)
N9 C43 H43 117.9
C44 C43 H43 117.9
C45 C44 C43 117.6(14)
C45 C44 H44 121.2
C43 C44 H44 121.2
C44 C45 C46 120.5(13)
C44 C45 H45 119.7
C46 C45 H45 119.7
C47 C46 C45 117.1(13)
C47 C46 H46 121.5
C45 C46 H46 121.5
N9 C47 C46 123.2(13)
N9 C47 H47 118.4
C46 C47 H47 118.4
N10 C48 C49 121.5(13)
N10 C48 H48 119.2
C49 C48 H48 119.2
C48 C49 C50 118.3(13)
C48 C49 H49 120.9
C50 C49 H49 120.9
C51 C50 C49 118.6(12)
C51 C50 H50 120.7
C49 C50 H50 120.7
C52 C51 C50 120.4(15)
C52 C51 H51 119.8
C50 C51 H51 119.8
N10 C52 C51 120.2(14)
N10 C52 H52 119.9
C51 C52 H52 119.9
N11 C53 C54 125.9(15)
N11 C53 H53 117.0
C54 C53 H53 117.0
C53 C54 C55 115.7(13)
C53 C54 H54 122.1
C55 C54 H54 122.1
C56 C55 C54 117.0(14)
C56 C55 H55 121.5
C54 C55 H55 121.5
C57 C56 C55 121.6(17)
C57 C56 H56 119.2
C55 C56 H56 119.2
N11 C57 C56 121.9(13)
N11 C57 H57 119.0
C56 C57 H57 119.0
C1 N1 C4 107.9(10)
C1 N1 U1 136.0(9)
C4 N1 U1 114.4(8)
C5 N2 C6 115.5(11)
C5 N2 U1 113.2(8)
C6 N2 U1 127.5(8)
C14 N3 C13 119.7(11)
C18 N4 C15 111.2(11)
C18 N4 H4 124.4
C15 N4 H4 124.4
C22 N5 C25 110.6(10)
C22 N5 H5A 124.7
C25 N5 H5A 124.7
C26 N6 C27 118.9(10)
C35 N7 C34 117.4(11)
C35 N7 U1 113.0(8)
C34 N7 U1 127.4(8)
C39 N8 C36 106.1(10)
C39 N8 U1 135.8(9)
C36 N8 U1 116.4(8)
C43 N9 C47 117.3(12)
C43 N9 U1 120.9(9)
C47 N9 U1 121.6(9)
C52 N10 C48 120.9(11)
C52 N10 Zn1 119.0(9)
C48 N10 Zn1 120.1(9)
C53 N11 C57 117.4(12)
C53 N11 Zn1 114.7(10)
C57 N11 Zn1 127.6(9)
Zn1 O2 U1 159.9(5)
O2 Zn1 N10 109.6(4)
O2 Zn1 N11 100.9(4)
N10 Zn1 N11 113.8(4)
O2 Zn1 Cl1 116.4(3)
N10 Zn1 Cl1 111.9(4)
N11 Zn1 Cl1 103.8(4)
O1 U1 O2 174.6(4)
O1 U1 N8 97.1(3)
O2 U1 N8 88.0(3)
O1 U1 N1 95.2(3)
O2 U1 N1 88.3(4)
N8 U1 N1 69.9(3)
O1 U1 N9 89.0(3)
O2 U1 N9 85.8(4)
N8 U1 N9 146.7(3)
N1 U1 N9 142.4(3)
O1 U1 N2 98.3(4)
O2 U1 N2 79.3(4)
N8 U1 N2 133.8(3)
N1 U1 N2 65.5(3)
N9 U1 N2 76.9(3)
O1 U1 N7 101.1(3)
O2 U1 N7 79.5(3)
N8 U1 N7 64.5(3)
N1 U1 N7 132.9(3)
N9 U1 N7 82.2(3)
N2 U1 N7 151.1(3)

loop_
_geom_bond_atom_site_label_1
_geom_bond_atom_site_label_2
_geom_bond_distance
C1 N1 1.351(15)
C1 C2 1.417(17)
C1 C40 1.507(19)
C2 C3 1.38(2)
C2 H2 0.9500
C3 C4 1.406(18)
C3 H3 0.9500
C4 N1 1.388(17)
C4 C5 1.400(18)
C5 N2 1.317(16)
C5 H5 0.9500
C6 C7 1.364(19)
C6 C13 1.428(16)
C6 N2 1.457(15)
C7 C8 1.42(2)
C7 H7 0.9500
C8 C10 1.39(2)
C8 C9 1.489(19)
C9 H9A 0.9800
C9 H9B 0.9800
C9 H9C 0.9800
C10 C12 1.39(2)
C10 C11 1.532(19)
C11 H11A 0.9800
C11 H11B 0.9800
C11 H11C 0.9800
C12 C13 1.406(19)
C12 H12 0.9500
C13 N3 1.399(16)
C14 N3 1.281(16)
C14 C15 1.427(19)
C14 H14 0.9500
C15 N4 1.371(17)
C15 C16 1.388(17)
C16 C17 1.402(19)
C16 H16 0.9500
C17 C18 1.381(18)
C17 H17 0.9500
C18 N4 1.351(16)
C18 C19 1.490(18)
C19 C22 1.540(16)
C19 C21 1.554(15)
C19 C20 1.564(17)
C20 H20A 0.9800
C20 H20B 0.9800
C20 H20C 0.9800
C21 H21A 0.9800
C21 H21B 0.9800
C21 H21C 0.9800
C22 C23 1.358(17)
C22 N5 1.359(15)
C23 C24 1.405(17)
C23 H23 0.9500
C24 C25 1.399(17)
C24 H24 0.9500
C25 N5 1.385(14)
C25 C26 1.411(17)
C26 N6 1.280(15)
C26 H26 0.9500
C27 C28 1.398(16)
C27 N6 1.406(15)
C27 C34 1.423(15)
C28 C29 1.395(18)
C28 H28 0.9500
C29 C31 1.388(19)
C29 C30 1.531(17)
C30 H30A 0.9800
C30 H30B 0.9800
C30 H30C 0.9800
C31 C33 1.416(18)
C31 C32 1.501(17)
C32 H32A 0.9800
C32 H32B 0.9800
C32 H32C 0.9800
C33 C34 1.382(17)
C33 H33 0.9500
C34 N7 1.408(15)
C35 N7 1.284(17)
C35 C36 1.402(17)
C35 H35 0.9500
C36 N8 1.402(16)
C36 C37 1.414(15)
C37 C38 1.393(17)
C37 H37 0.9500
C38 C39 1.425(17)
C38 H38 0.9500
C39 N8 1.371(16)
C39 C40 1.516(17)
C40 C42 1.544(16)
C40 C41 1.548(15)
C41 H41A 0.9800
C41 H41B 0.9800
C41 H41C 0.9800
C42 H42A 0.9800
C42 H42B 0.9800
C42 H42C 0.9800
C43 N9 1.343(18)
C43 C44 1.379(19)
C43 H43 0.9500
C44 C45 1.38(2)
C44 H44 0.9500
C45 C46 1.41(2)
C45 H45 0.9500
C46 C47 1.385(18)
C46 H46 0.9500
C47 N9 1.360(16)
C47 H47 0.9500
C48 N10 1.342(17)
C48 C49 1.385(18)
C48 H48 0.9500
C49 C50 1.39(2)
C49 H49 0.9500
C50 C51 1.39(2)
C50 H50 0.9500
C51 C52 1.374(18)
C51 H51 0.9500
C52 N10 1.329(18)
C52 H52 0.9500
C53 N11 1.326(16)
C53 C54 1.36(2)
C53 H53 0.9500
C54 C55 1.46(3)
C54 H54 0.9500
C55 C56 1.37(2)
C55 H55 0.9500
C56 C57 1.35(2)
C56 H56 0.9500
C57 N11 1.341(17)
C57 H57 0.9500
N1 U1 2.509(10)
N2 U1 2.625(11)
N4 H4 0.8800
N5 H5A 0.8800
N7 U1 2.678(11)
N8 U1 2.491(11)
N9 U1 2.610(11)
N10 Zn1 2.042(11)
N11 Zn1 2.063(10)
O1 U1 1.873(9)
O2 Zn1 1.899(9)
O2 U1 1.916(8)
Cl1 Zn1 2.226(4)

loop_
_geom_torsion_atom_site_label_1
_geom_torsion_atom_site_label_2
_geom_torsion_atom_site_label_3
_geom_torsion_atom_site_label_4
_geom_torsion
N1 C1 C2 C3 -1.0(15)
C40 C1 C2 C3 -178.9(12)
C1 C2 C3 C4 -0.3(16)
C2 C3 C4 N1 1.4(15)
C2 C3 C4 C5 172.6(14)
N1 C4 C5 N2 1(2)
C3 C4 C5 N2 -169.1(14)
C13 C6 C7 C8 -1(2)
N2 C6 C7 C8 177.7(12)
C6 C7 C8 C10 2(2)
C6 C7 C8 C9 -178.2(13)
C7 C8 C10 C12 -2(2)
C9 C8 C10 C12 178.3(14)
C7 C8 C10 C11 179.9(14)
C9 C8 C10 C11 0(2)
C8 C10 C12 C13 1(2)
C11 C10 C12 C13 179.3(14)
C10 C12 C13 N3 -177.0(13)
C10 C12 C13 C6 0(2)
C7 C6 C13 N3 177.4(12)
N2 C6 C13 N3 -1.4(17)
C7 C6 C13 C12 0.1(19)
N2 C6 C13 C12 -178.6(12)
N3 C14 C15 N4 0.2(18)
N3 C14 C15 C16 177.6(12)
N4 C15 C16 C17 -1.6(13)
C14 C15 C16 C17 -179.2(12)
C15 C16 C17 C18 1.7(13)
C16 C17 C18 N4 -1.2(13)
C16 C17 C18 C19 -176.8(11)
N4 C18 C19 C22 -69.8(14)
C17 C18 C19 C22 105.3(14)
N4 C18 C19 C21 52.3(15)
C17 C18 C19 C21 -132.6(13)
N4 C18 C19 C20 171.7(10)
C17 C18 C19 C20 -13.2(17)
C18 C19 C22 C23 -106.8(15)
C21 C19 C22 C23 129.2(14)
C20 C19 C22 C23 13.4(19)
C18 C19 C22 N5 65.0(14)
C21 C19 C22 N5 -59.0(15)
C20 C19 C22 N5 -174.7(11)
N5 C22 C23 C24 2.0(15)
C19 C22 C23 C24 174.6(13)
C22 C23 C24 C25 -0.1(15)
C23 C24 C25 N5 -1.8(14)
C23 C24 C25 C26 178.7(13)
N5 C25 C26 N6 -1.0(19)
C24 C25 C26 N6 178.4(12)
N6 C27 C28 C29 -175.7(13)
C34 C27 C28 C29 5(2)
C27 C28 C29 C31 -1(2)
C27 C28 C29 C30 178.8(14)
C28 C29 C31 C33 -2(2)
C30 C29 C31 C33 177.8(15)
C28 C29 C31 C32 178.5(14)
C30 C29 C31 C32 -2(2)
C29 C31 C33 C34 2(2)
C32 C31 C33 C34 -178.5(15)
C31 C33 C34 N7 174.8(13)
C31 C33 C34 C27 1(2)
C28 C27 C34 C33 -5(2)
N6 C27 C34 C33 175.8(13)
C28 C27 C34 N7 -178.3(12)
N6 C27 C34 N7 2.1(19)
N7 C35 C36 N8 -1(2)
N7 C35 C36 C37 175.0(13)
C35 C36 C37 C38 -174.6(14)
N8 C36 C37 C38 1.7(15)
C36 C37 C38 C39 -0.3(15)
C37 C38 C39 N8 -1.2(15)
C37 C38 C39 C40 178.7(12)
N1 C1 C40 C39 54.2(13)
C2 C1 C40 C39 -128.0(13)
N1 C1 C40 C42 176.9(11)
C2 C1 C40 C42 -5.3(17)
N1 C1 C40 C41 -64.9(13)
C2 C1 C40 C41 112.8(14)
N8 C39 C40 C1 -55.4(14)
C38 C39 C40 C1 124.8(13)
N8 C39 C40 C42 -177.0(11)
C38 C39 C40 C42 3.1(18)
N8 C39 C40 C41 64.0(15)
C38 C39 C40 C41 -115.9(13)
N9 C43 C44 C45 -2(2)
C43 C44 C45 C46 3(2)
C44 C45 C46 C47 -2(2)
C45 C46 C47 N9 0(2)
N10 C48 C49 C50 0(2)
C48 C49 C50 C51 -2(2)
C49 C50 C51 C52 2(2)
C50 C51 C52 N10 1(2)
N11 C53 C54 C55 -4(3)
C53 C54 C55 C56 5(2)
C54 C55 C56 C57 -6(3)
C55 C56 C57 N11 6(3)
C2 C1 N1 C4 1.8(14)
C40 C1 N1 C4 180.0(10)
C2 C1 N1 U1 165.5(9)
C40 C1 N1 U1 -16.4(17)
C5 C4 N1 C1 -174.1(12)
C3 C4 N1 C1 -2.0(14)
C5 C4 N1 U1 18.3(15)
C3 C4 N1 U1 -169.6(8)
C4 C5 N2 C6 -178.5(12)
C4 C5 N2 U1 -18.8(16)
C7 C6 N2 C5 51.9(17)
C13 C6 N2 C5 -129.3(13)
C7 C6 N2 U1 -104.4(12)
C13 C6 N2 U1 74.4(13)
C15 C14 N3 C13 175.3(10)
C12 C13 N3 C14 -28.0(19)
C6 C13 N3 C14 155.0(11)
C17 C18 N4 C15 0.2(13)
C19 C18 N4 C15 176.3(10)
C16 C15 N4 C18 0.9(13)
C14 C15 N4 C18 178.8(11)
C23 C22 N5 C25 -3.2(14)
C19 C22 N5 C25 -176.9(10)
C24 C25 N5 C22 3.1(13)
C26 C25 N5 C22 -177.3(12)
C25 C26 N6 C27 -179.4(11)
C28 C27 N6 C26 35.9(19)
C34 C27 N6 C26 -144.6(13)
C36 C35 N7 C34 -177.7(12)
C36 C35 N7 U1 18.0(16)
C33 C34 N7 C35 -40.4(19)
C27 C34 N7 C35 133.1(13)
C33 C34 N7 U1 121.3(13)
C27 C34 N7 U1 -65.2(15)
C38 C39 N8 C36 2.2(14)
C40 C39 N8 C36 -177.7(11)
C38 C39 N8 U1 -161.3(9)
C40 C39 N8 U1 18.8(18)
C35 C36 N8 C39 174.4(12)
C37 C36 N8 C39 -2.4(14)
C35 C36 N8 U1 -18.4(15)
C37 C36 N8 U1 164.9(8)
C44 C43 N9 C47 1(2)
C44 C43 N9 U1 -173.7(11)
C46 C47 N9 C43 0.3(19)
C46 C47 N9 U1 174.8(10)
C51 C52 N10 C48 -3(2)
C51 C52 N10 Zn1 175.5(10)
C49 C48 N10 C52 2.0(19)
C49 C48 N10 Zn1 -176.1(10)
C54 C53 N11 C57 4(2)
C54 C53 N11 Zn1 178.0(14)
C56 C57 N11 C53 -4(2)
C56 C57 N11 Zn1 -177.7(13)
U1 O2 Zn1 N10 18.0(17)
U1 O2 Zn1 N11 138.3(15)
U1 O2 Zn1 Cl1 -110.2(15)
